data_4313568
loop_
_publ_author_name
'Matthew L. Miller'
'Said A. Ibrahim'
'Melissa L. Golden'
'Marcetta Y. Darensbourg'

_publ_section_title
;
 Adamantane-like Cluster Complexes of Mixed-Valent Copper-Copper and
 Nickel-Copper Thiolates
;
_journal_name_full 'Inorganic Chemistry'
_journal_page_first 2999
_journal_page_last 3007
_journal_paper_doi 10.1021/ic0262684
_journal_volume 42
_journal_year 2003
_chemical_formula_sum 'C31 H56 Cl4 Cu6 N4.5 O0.5 S4'
_chemical_formula_weight 1151.08
_chemical_name_systematic
; 
 ? 
;
_space_group_IT_number 4
_symmetry_cell_setting monoclinic
_symmetry_space_group_name_Hall 'P 2yb'
_symmetry_space_group_name_H-M 'P 1 21 1'
_atom_sites_solution_hydrogens geom
_atom_sites_solution_primary direct
_atom_sites_solution_secondary difmap
_audit_creation_method SHELXL-97
_cell_angle_alpha 90.00
_cell_angle_beta 98.754(5)
_cell_angle_gamma 90.00
_cell_formula_units_Z 4
_cell_length_a 11.516(2)
_cell_length_b 19.117(4)
_cell_length_c 21.765(4)
_cell_measurement_temperature 110(2)
_cell_volume 4735.8(16)
_computing_structure_refinement 'SHELXL-97 (Sheldrick, 1997)'
_computing_structure_solution 'SHELXS-97 (Sheldrick, 1990)'
_diffrn_ambient_temperature 110(2)
_diffrn_measured_fraction_theta_full 0.991
_diffrn_measured_fraction_theta_max 0.991
_diffrn_radiation_monochromator graphite
_diffrn_radiation_source 'fine-focus sealed tube'
_diffrn_radiation_type MoK\a
_diffrn_radiation_wavelength 0.71073
_diffrn_reflns_av_R_equivalents 0.0704
_diffrn_reflns_av_sigmaI/netI 0.1378
_diffrn_reflns_limit_h_max 12
_diffrn_reflns_limit_h_min -12
_diffrn_reflns_limit_k_max 21
_diffrn_reflns_limit_k_min -20
_diffrn_reflns_limit_l_max 20
_diffrn_reflns_limit_l_min -24
_diffrn_reflns_number 21548
_diffrn_reflns_theta_full 23.39
_diffrn_reflns_theta_max 23.39
_diffrn_reflns_theta_min 1.89
_exptl_absorpt_coefficient_mu 3.076
_exptl_crystal_density_diffrn 1.614
_exptl_crystal_density_method 'not measured'
_exptl_crystal_F_000 2334
_refine_diff_density_max 1.751
_refine_diff_density_min -0.964
_refine_diff_density_rms 0.156
_refine_ls_abs_structure_details 'Flack H D (1983), Acta Cryst. A39, 876-881'
_refine_ls_abs_structure_Flack 0.00(3)
_refine_ls_extinction_method none
_refine_ls_goodness_of_fit_ref 0.935
_refine_ls_hydrogen_treatment mixed
_refine_ls_matrix_type full
_refine_ls_number_parameters 902
_refine_ls_number_reflns 11690
_refine_ls_number_restraints 173
_refine_ls_restrained_S_all 0.931
_refine_ls_R_factor_all 0.0864
_refine_ls_R_factor_gt 0.0611
_refine_ls_shift/su_max 1.784
_refine_ls_shift/su_mean 0.024
_refine_ls_structure_factor_coef Fsqd
_refine_ls_weighting_details 'calc w=1/[\s^2^(Fo^2^)+(0.0797P)^2^+0.0000P] where P=(Fo^2^+2Fc^2^)/3'
_refine_ls_weighting_scheme calc
_refine_ls_wR_factor_gt 0.1482
_refine_ls_wR_factor_ref 0.1594
_reflns_number_gt 8428
_reflns_number_total 11690
_reflns_threshold_expression >2sigma(I)
_cod_data_source_file ic0262684si20021213_120438_1.cif
_cod_data_source_block mm26m
_cod_depositor_comments
;
The following automatic conversions were performed:

'_symmetry_cell_setting' value 'Monoclinic' changed to 'monoclinic'
according to the built-in table from CIF Core dictionary named
'cif_core.dic' version 2.4.1 from 2010-06-29.

Automatic conversion script
Id: cif_fix_values 1646 2011-03-28 12:23:43Z adriana 
;
_cod_original_cell_volume 4736.0(16)
_cod_original_formula_sum 'C31 H56 Cl4 Cu6 N4.50 O0.50 S4'
_cod_database_code 4313568

loop_
_symmetry_equiv_pos_as_xyz
'x, y, z'
'-x, y+1/2, -z'

loop_
_atom_site_label
_atom_site_type_symbol
_atom_site_fract_x
_atom_site_fract_y
_atom_site_fract_z
_atom_site_U_iso_or_equiv
_atom_site_adp_type
_atom_site_occupancy
_atom_site_symmetry_multiplicity
_atom_site_calc_flag
_atom_site_refinement_flags
_atom_site_disorder_assembly
_atom_site_disorder_group
Cu1A Cu 0.76436(14) 0.69686(9) 0.29791(7) 0.0196(4) Uani 1 1 d . . .
Cu2A Cu 0.57037(15) 0.64935(9) 0.50537(7) 0.0224(4) Uani 1 1 d . . .
Cu3A Cu 0.61230(16) 0.54102(10) 0.39052(8) 0.0235(5) Uani 1 1 d . . .
Cu4A Cu 0.81857(16) 0.67068(11) 0.44818(8) 0.0329(5) Uani 1 1 d . . .
Cu5A Cu 0.42685(15) 0.66677(9) 0.31904(7) 0.0223(4) Uani 1 1 d . . .
Cu6A Cu 0.6073(3) 0.80663(12) 0.38598(10) 0.0768(10) Uani 1 1 d . . .
Cl1A Cl 0.6234(4) 0.4266(2) 0.39637(18) 0.0352(10) Uani 1 1 d . . .
Cl2A Cl 0.9941(4) 0.6731(4) 0.5033(2) 0.081(2) Uani 1 1 d . . .
Cl3A Cl 0.2663(3) 0.6560(2) 0.25136(16) 0.0312(10) Uani 1 1 d . . .
Cl4A Cl 0.6673(4) 0.9158(2) 0.37851(19) 0.0387(11) Uani 1 1 d . . .
S1A S 0.7614(3) 0.60556(19) 0.36398(16) 0.0200(9) Uani 1 1 d . . .
S2A S 0.5795(3) 0.73294(19) 0.30382(15) 0.0200(9) Uani 1 1 d . . .
S3A S 0.4747(3) 0.6153(2) 0.41109(15) 0.0206(9) Uani 1 1 d . . .
S4A S 0.6694(3) 0.7378(2) 0.46852(16) 0.0222(9) Uani 1 1 d . . .
N1A N 0.9349(9) 0.6696(6) 0.2929(5) 0.020(3) Uani 1 1 d U . .
N2A N 0.7764(11) 0.7790(6) 0.2379(5) 0.027(3) Uani 1 1 d . . .
N3A N 0.4843(9) 0.5686(6) 0.5440(5) 0.015(3) Uani 1 1 d U . .
N4A N 0.6596(10) 0.6732(6) 0.5934(5) 0.026(3) Uani 1 1 d . . .
C1A C 1.0106(13) 0.7309(8) 0.3173(6) 0.025(4) Uani 1 1 d . . .
H1AA H 0.9945 0.7423 0.3596 0.030 Uiso 1 1 calc R . .
H1AB H 1.0940 0.7167 0.3210 0.030 Uiso 1 1 calc R . .
C2A C 0.9937(13) 0.7938(8) 0.2794(7) 0.033(4) Uani 1 1 d . . .
H2AA H 1.0147 0.7830 0.2380 0.040 Uiso 1 1 calc R . .
H2AB H 1.0497 0.8298 0.2987 0.040 Uiso 1 1 calc R . .
C3A C 0.8723(12) 0.8252(8) 0.2701(6) 0.024(3) Uani 1 1 d U . .
H3AA H 0.8524 0.8382 0.3113 0.028 Uiso 1 1 calc R . .
H3AB H 0.8738 0.8688 0.2458 0.028 Uiso 1 1 calc R . .
C4A C 0.8056(13) 0.7543(8) 0.1777(6) 0.028(4) Uani 1 1 d . . .
H4AA H 0.8700 0.7835 0.1662 0.033 Uiso 1 1 calc R . .
H4AB H 0.7362 0.7608 0.1453 0.033 Uiso 1 1 calc R . .
C5A C 0.8436(13) 0.6763(9) 0.1784(7) 0.035(4) Uani 1 1 d . . .
H5AA H 0.7757 0.6475 0.1859 0.042 Uiso 1 1 calc R . .
H5AB H 0.8604 0.6643 0.1364 0.042 Uiso 1 1 calc R . .
C6A C 0.9475(13) 0.6545(8) 0.2245(6) 0.027(4) Uani 1 1 d . . .
H6AA H 1.0180 0.6791 0.2147 0.032 Uiso 1 1 calc R . .
H6AB H 0.9605 0.6037 0.2198 0.032 Uiso 1 1 calc R . .
C7A C 0.9745(13) 0.6078(8) 0.3326(6) 0.028(4) Uani 1 1 d . . .
H7AA H 1.0092 0.6251 0.3742 0.034 Uiso 1 1 calc R . .
H7AB H 1.0378 0.5841 0.3145 0.034 Uiso 1 1 calc R . .
C8A C 0.8824(13) 0.5539(7) 0.3410(6) 0.023(3) Uani 1 1 d U . .
C9A C 0.8372(14) 0.5142(9) 0.2854(7) 0.039(5) Uani 1 1 d . . .
H9AA H 0.9007 0.4864 0.2724 0.059 Uiso 1 1 calc R . .
H9AB H 0.8059 0.5465 0.2520 0.059 Uiso 1 1 calc R . .
H9AC H 0.7744 0.4829 0.2944 0.059 Uiso 1 1 calc R . .
C10A C 0.9316(13) 0.5071(8) 0.3913(6) 0.028(4) Uani 1 1 d U . .
H10A H 0.9957 0.4799 0.3784 0.042 Uiso 1 1 calc R . .
H10B H 0.8702 0.4754 0.4012 0.042 Uiso 1 1 calc R . .
H10C H 0.9618 0.5348 0.4282 0.042 Uiso 1 1 calc R . .
C11A C 0.6626(13) 0.8223(8) 0.2281(6) 0.029(4) Uani 1 1 d . . .
H11A H 0.6680 0.8588 0.2607 0.035 Uiso 1 1 calc R . .
H11B H 0.6561 0.8463 0.1874 0.035 Uiso 1 1 calc R . .
C12A C 0.5559(14) 0.7817(7) 0.2297(6) 0.025(4) Uani 1 1 d . . .
C13A C 0.5224(15) 0.7307(8) 0.1767(7) 0.038(5) Uani 1 1 d . . .
H13A H 0.5084 0.7564 0.1373 0.057 Uiso 1 1 calc R . .
H13B H 0.4509 0.7056 0.1828 0.057 Uiso 1 1 calc R . .
H13C H 0.5864 0.6971 0.1757 0.057 Uiso 1 1 calc R . .
C14A C 0.4517(15) 0.8329(8) 0.2301(7) 0.040(5) Uani 1 1 d . . .
H14A H 0.4381 0.8586 0.1908 0.061 Uiso 1 1 calc R . .
H14B H 0.4703 0.8659 0.2646 0.061 Uiso 1 1 calc R . .
H14C H 0.3809 0.8064 0.2353 0.061 Uiso 1 1 calc R . .
C15A C 0.7277(14) 0.6097(8) 0.6127(8) 0.040(5) Uani 1 1 d . . .
H15A H 0.7834 0.6211 0.6506 0.048 Uiso 1 1 calc R . .
H15B H 0.7750 0.5981 0.5797 0.048 Uiso 1 1 calc R . .
C16A C 0.6588(13) 0.5424(8) 0.6263(7) 0.029(4) Uani 1 1 d . . .
H16A H 0.7157 0.5046 0.6396 0.035 Uiso 1 1 calc R . .
H16B H 0.6150 0.5521 0.6612 0.035 Uiso 1 1 calc R . .
C17A C 0.5747(14) 0.5179(8) 0.5718(7) 0.030(4) Uani 1 1 d . . .
H17A H 0.6204 0.5030 0.5391 0.036 Uiso 1 1 calc R . .
H17B H 0.5338 0.4760 0.5846 0.036 Uiso 1 1 calc R . .
C18A C 0.4173(14) 0.5957(9) 0.5902(7) 0.036(4) Uani 1 1 d . . .
H18A H 0.4334 0.5664 0.6280 0.043 Uiso 1 1 calc R . .
H18B H 0.3325 0.5915 0.5739 0.043 Uiso 1 1 calc R . .
C19A C 0.4441(12) 0.6719(8) 0.6084(7) 0.031(4) Uani 1 1 d . . .
H19A H 0.3940 0.6859 0.6395 0.037 Uiso 1 1 calc R . .
H19B H 0.4221 0.7016 0.5712 0.037 Uiso 1 1 calc R . .
C20A C 0.5747(13) 0.6870(10) 0.6358(6) 0.038(5) Uani 1 1 d . . .
H20A H 0.5816 0.7367 0.6486 0.046 Uiso 1 1 calc R . .
H20B H 0.5960 0.6582 0.6736 0.046 Uiso 1 1 calc R . .
C21A C 0.7482(13) 0.7320(7) 0.5908(6) 0.024(3) Uani 1 1 d U . .
H21A H 0.7622 0.7557 0.6317 0.029 Uiso 1 1 calc R . .
H21B H 0.8236 0.7115 0.5832 0.029 Uiso 1 1 calc R . .
C22A C 0.7095(13) 0.7849(7) 0.5419(7) 0.026(4) Uani 1 1 d . . .
C23A C 0.6025(13) 0.8296(8) 0.5523(7) 0.029(4) Uani 1 1 d U . .
H23A H 0.6206 0.8548 0.5918 0.043 Uiso 1 1 calc R . .
H23B H 0.5345 0.7991 0.5534 0.043 Uiso 1 1 calc R . .
H23C H 0.5847 0.8633 0.5182 0.043 Uiso 1 1 calc R . .
C24A C 0.8116(15) 0.8324(8) 0.5370(7) 0.039(5) Uani 1 1 d . . .
H24A H 0.8338 0.8573 0.5764 0.058 Uiso 1 1 calc R . .
H24B H 0.7893 0.8663 0.5035 0.058 Uiso 1 1 calc R . .
H24C H 0.8784 0.8046 0.5278 0.058 Uiso 1 1 calc R . .
C25A C 0.4074(12) 0.5295(7) 0.4963(6) 0.018(3) Uani 1 1 d . . .
H25A H 0.3448 0.5078 0.5164 0.022 Uiso 1 1 calc R . .
H25B H 0.4541 0.4910 0.4820 0.022 Uiso 1 1 calc R . .
C26A C 0.3484(13) 0.5688(8) 0.4390(6) 0.023(4) Uani 1 1 d . . .
C27A C 0.2949(12) 0.5197(8) 0.3891(7) 0.027(4) Uani 1 1 d . . .
H27A H 0.2285 0.4952 0.4027 0.040 Uiso 1 1 calc R . .
H27B H 0.3539 0.4855 0.3807 0.040 Uiso 1 1 calc R . .
H27C H 0.2672 0.5461 0.3511 0.040 Uiso 1 1 calc R . .
C28A C 0.2598(14) 0.6253(9) 0.4534(7) 0.037(4) Uani 1 1 d . . .
H28A H 0.1926 0.6027 0.4679 0.056 Uiso 1 1 calc R . .
H28B H 0.2325 0.6523 0.4157 0.056 Uiso 1 1 calc R . .
H28C H 0.2984 0.6568 0.4858 0.056 Uiso 1 1 calc R . .
Cu1B Cu 0.63682(14) 0.88794(9) 0.87167(7) 0.0165(4) Uani 1 1 d . . .
Cu2B Cu 0.98698(14) 0.71045(8) 0.96988(7) 0.0158(4) Uani 1 1 d . . .
Cu3B Cu 0.84221(14) 0.87901(9) 1.04377(7) 0.0182(4) Uani 1 1 d . . .
Cu4B Cu 0.64722(15) 0.75909(9) 0.98319(8) 0.0203(4) Uani 1 1 d . . .
Cu5B Cu 0.99430(15) 0.88205(9) 0.92168(7) 0.0200(4) Uani 1 1 d . . .
Cu6B Cu 0.80262(16) 0.75039(9) 0.84880(8) 0.0241(5) Uani 1 1 d . . .
Cl1B Cl 0.8521(3) 0.93628(19) 1.13150(16) 0.0273(9) Uani 1 1 d . . .
Cl2B Cl 0.5081(3) 0.6979(2) 1.01573(18) 0.0320(10) Uani 1 1 d . . .
Cl3B Cl 1.1332(3) 0.9443(2) 0.89046(18) 0.0311(10) Uani 1 1 d . . .
Cl4B Cl 0.8043(4) 0.6904(2) 0.76336(17) 0.0484(13) Uani 1 1 d . . .
S1B S 0.6748(3) 0.87372(19) 0.97600(15) 0.0165(8) Uani 1 1 d . . .
S2B S 0.8237(3) 0.86571(18) 0.85715(16) 0.0187(9) Uani 1 1 d . . .
S3B S 0.9856(3) 0.82109(18) 1.00751(16) 0.0172(8) Uani 1 1 d . . .
S4B S 0.7917(3) 0.70516(18) 0.94249(16) 0.0177(8) Uani 1 1 d . . .
N1B N 0.4676(10) 0.9055(5) 0.8799(5) 0.018(3) Uani 1 1 d U . .
N2B N 0.5973(10) 0.8984(6) 0.7762(5) 0.018(3) Uani 1 1 d . . .
N3B N 1.1670(9) 0.7124(6) 0.9902(5) 0.015(2) Uani 1 1 d U . .
N4B N 0.9952(11) 0.6114(6) 0.9329(5) 0.028(3) Uani 1 1 d . . .
C29B C 0.3936(13) 0.8505(8) 0.8479(6) 0.028(4) Uani 1 1 d U . .
H29A H 0.3121 0.8569 0.8563 0.033 Uiso 1 1 calc R . .
H29B H 0.4218 0.8046 0.8651 0.033 Uiso 1 1 calc R . .
C30B C 0.3929(13) 0.8501(8) 0.7763(6) 0.026(4) Uani 1 1 d . . .
H30A H 0.3418 0.8112 0.7585 0.031 Uiso 1 1 calc R . .
H30B H 0.3558 0.8941 0.7592 0.031 Uiso 1 1 calc R . .
C31B C 0.5080(13) 0.8430(8) 0.7537(6) 0.025(4) Uani 1 1 d . . .
H31A H 0.4939 0.8438 0.7077 0.030 Uiso 1 1 calc R . .
H31B H 0.5416 0.7967 0.7667 0.030 Uiso 1 1 calc R . .
C32B C 0.5433(12) 0.9696(7) 0.7598(6) 0.019(3) Uani 1 1 d U . .
H32A H 0.4706 0.9634 0.7296 0.023 Uiso 1 1 calc R . .
H32B H 0.5987 0.9977 0.7394 0.023 Uiso 1 1 calc R . .
C33B C 0.5126(12) 1.0111(7) 0.8180(6) 0.020(3) Uani 1 1 d U . .
H33A H 0.5871 1.0203 0.8461 0.024 Uiso 1 1 calc R . .
H33B H 0.4800 1.0571 0.8032 0.024 Uiso 1 1 calc R . .
C34B C 0.4274(13) 0.9778(7) 0.8564(7) 0.025(3) Uani 1 1 d U . .
H34A H 0.3490 0.9740 0.8307 0.030 Uiso 1 1 calc R . .
H34B H 0.4199 1.0083 0.8923 0.030 Uiso 1 1 calc R . .
C35B C 0.4437(12) 0.9014(8) 0.9478(6) 0.025(4) Uani 1 1 d . . .
H35A H 0.4207 0.8529 0.9566 0.029 Uiso 1 1 calc R . .
H35B H 0.3765 0.9323 0.9524 0.029 Uiso 1 1 calc R . .
C36B C 0.5503(12) 0.9229(7) 0.9968(6) 0.018(3) Uani 1 1 d U . .
C37B C 0.5771(13) 1.0031(7) 0.9965(7) 0.026(4) Uani 1 1 d U . .
H37A H 0.5099 1.0291 1.0075 0.038 Uiso 1 1 calc R . .
H37B H 0.5910 1.0172 0.9549 0.038 Uiso 1 1 calc R . .
H37C H 0.6470 1.0132 1.0268 0.038 Uiso 1 1 calc R . .
C38B C 0.5237(12) 0.9025(8) 1.0590(6) 0.024(4) Uani 1 1 d . . .
H38A H 0.4565 0.9296 1.0685 0.037 Uiso 1 1 calc R . .
H38B H 0.5923 0.9119 1.0905 0.037 Uiso 1 1 calc R . .
H38C H 0.5048 0.8525 1.0590 0.037 Uiso 1 1 calc R . .
C39B C 0.6995(11) 0.8827(8) 0.7442(6) 0.018(3) Uani 1 1 d U . .
H39A H 0.6862 0.9047 0.7026 0.022 Uiso 1 1 calc R . .
H39B H 0.7038 0.8315 0.7383 0.022 Uiso 1 1 calc R . .
C40B C 0.8179(13) 0.9082(7) 0.7792(6) 0.023(4) Uani 1 1 d . . .
C41B C 0.8356(12) 0.9853(7) 0.7905(6) 0.018(3) Uani 1 1 d U . .
H41A H 0.8329 1.0095 0.7506 0.027 Uiso 1 1 calc R . .
H41B H 0.9122 0.9932 0.8160 0.027 Uiso 1 1 calc R . .
H41C H 0.7733 1.0033 0.8122 0.027 Uiso 1 1 calc R . .
C42B C 0.9134(13) 0.8764(8) 0.7492(6) 0.026(4) Uani 1 1 d . . .
H42A H 0.9133 0.8973 0.7081 0.039 Uiso 1 1 calc R . .
H42B H 0.9003 0.8258 0.7447 0.039 Uiso 1 1 calc R . .
H42C H 0.9894 0.8849 0.7751 0.039 Uiso 1 1 calc R . .
C43B C 1.2137(13) 0.7060(8) 0.9305(6) 0.027(3) Uani 1 1 d U . .
H43A H 1.1786 0.7434 0.9022 0.032 Uiso 1 1 calc R . .
H43B H 1.2996 0.7141 0.9386 0.032 Uiso 1 1 calc R . .
C44B C 1.1919(13) 0.6386(8) 0.8988(7) 0.028(4) Uani 1 1 d . . .
H44A H 1.2302 0.6015 0.9265 0.034 Uiso 1 1 calc R . .
H44B H 1.2307 0.6393 0.8611 0.034 Uiso 1 1 calc R . .
C45B C 1.0666(14) 0.6191(8) 0.8797(6) 0.029(4) Uani 1 1 d . . .
H45A H 1.0634 0.5742 0.8568 0.035 Uiso 1 1 calc R . .
H45B H 1.0288 0.6551 0.8506 0.035 Uiso 1 1 calc R . .
C46B C 1.0560(13) 0.5626(7) 0.9828(6) 0.022(3) Uani 1 1 d U . .
H46A H 0.9968 0.5303 0.9957 0.026 Uiso 1 1 calc R . .
H46B H 1.1142 0.5339 0.9649 0.026 Uiso 1 1 calc R . .
C47B C 1.1180(12) 0.6000(7) 1.0399(6) 0.016(3) Uani 1 1 d U . .
H47A H 1.0568 0.6242 1.0592 0.019 Uiso 1 1 calc R . .
H47B H 1.1521 0.5635 1.0696 0.019 Uiso 1 1 calc R . .
C48B C 1.2131(12) 0.6522(7) 1.0349(6) 0.023(3) Uani 1 1 d U . .
H48A H 1.2796 0.6286 1.0195 0.028 Uiso 1 1 calc R . .
H48B H 1.2421 0.6716 1.0766 0.028 Uiso 1 1 calc R . .
C49B C 1.2110(12) 0.7841(7) 1.0189(7) 0.024(4) Uani 1 1 d . . .
H49A H 1.2887 0.7772 1.0447 0.028 Uiso 1 1 calc R . .
H49B H 1.2217 0.8166 0.9848 0.028 Uiso 1 1 calc R . .
C50B C 1.1283(11) 0.8177(7) 1.0588(6) 0.013(3) Uani 1 1 d . . .
C51B C 1.1141(13) 0.7784(8) 1.1179(6) 0.029(4) Uani 1 1 d . . .
H51A H 1.1900 0.7763 1.1452 0.043 Uiso 1 1 calc R . .
H51B H 1.0863 0.7308 1.1073 0.043 Uiso 1 1 calc R . .
H51C H 1.0569 0.8027 1.1392 0.043 Uiso 1 1 calc R . .
C52B C 1.1688(12) 0.8919(7) 1.0755(6) 0.021(3) Uani 1 1 d . . .
H52A H 1.2450 0.8906 1.1025 0.032 Uiso 1 1 calc R . .
H52B H 1.1111 0.9152 1.0972 0.032 Uiso 1 1 calc R . .
H52C H 1.1765 0.9178 1.0374 0.032 Uiso 1 1 calc R . .
C53B C 0.8772(12) 0.5835(7) 0.9074(6) 0.017(3) Uani 1 1 d U . .
H53A H 0.8601 0.5965 0.8629 0.020 Uiso 1 1 calc R . .
H53B H 0.8810 0.5318 0.9095 0.020 Uiso 1 1 calc R . .
C54B C 0.7768(14) 0.6066(7) 0.9378(6) 0.025(4) Uani 1 1 d . . .
C55B C 0.7759(14) 0.5798(8) 1.0034(7) 0.032(4) Uani 1 1 d . . .
H55A H 0.7672 0.5288 1.0026 0.048 Uiso 1 1 calc R . .
H55B H 0.7100 0.6009 1.0205 0.048 Uiso 1 1 calc R . .
H55C H 0.8499 0.5924 1.0296 0.048 Uiso 1 1 calc R . .
C56B C 0.6639(12) 0.5902(8) 0.8969(7) 0.025(4) Uani 1 1 d . . .
H56A H 0.6539 0.5394 0.8937 0.037 Uiso 1 1 calc R . .
H56B H 0.6654 0.6099 0.8554 0.037 Uiso 1 1 calc R . .
H56C H 0.5984 0.6106 0.9147 0.037 Uiso 1 1 calc R . .
N1S N 0.393(3) 0.8266(14) 0.4007(13) 0.232(17) Uani 1 1 d D . .
C1S C 0.317(3) 0.835(2) 0.4268(17) 0.150(9) Uani 1 1 d DU . .
C2S C 0.202(3) 0.8522(18) 0.4418(15) 0.149(8) Uani 1 1 d DU . .
O1S O 0.916(4) 0.475(3) 0.6793(15) 0.558(11) Uani 1 1 d DU . .
C5S C 0.979(3) 0.457(2) 0.5685(12) 0.26(2) Uani 1 1 d D . .
C6S C 0.969(9) 0.494(4) 0.628(2) 0.797(11) Uani 1 1 d DU . .
C7S C 0.906(2) 0.4925(14) 0.7411(10) 0.090(7) Uani 1 1 d DU . .
C8S C 0.797(3) 0.4698(12) 0.7677(9) 0.22(2) Uani 1 1 d D . .

loop_
_atom_site_aniso_label
_atom_site_aniso_U_11
_atom_site_aniso_U_22
_atom_site_aniso_U_33
_atom_site_aniso_U_23
_atom_site_aniso_U_13
_atom_site_aniso_U_12
Cu1A 0.0171(9) 0.0228(11) 0.0187(9) 0.0019(8) 0.0015(7) -0.0031(8)
Cu2A 0.0218(10) 0.0265(11) 0.0191(9) -0.0031(8) 0.0033(8) 0.0028(8)
Cu3A 0.0194(10) 0.0291(11) 0.0220(10) -0.0014(8) 0.0026(8) -0.0024(9)
Cu4A 0.0279(11) 0.0442(13) 0.0272(10) -0.0073(10) 0.0061(8) 0.0058(10)
Cu5A 0.0187(9) 0.0229(10) 0.0242(9) -0.0002(8) -0.0003(8) -0.0009(8)
Cu6A 0.155(3) 0.0265(14) 0.0348(13) 0.0023(11) -0.0318(15) -0.0171(16)
Cl1A 0.035(2) 0.029(2) 0.041(2) 0.0010(18) 0.0028(19) -0.0053(19)
Cl2A 0.030(3) 0.144(6) 0.066(3) -0.048(4) -0.006(2) 0.035(3)
Cl3A 0.022(2) 0.034(2) 0.034(2) 0.0052(18) -0.0072(17) -0.0021(18)
Cl4A 0.048(3) 0.026(2) 0.046(3) -0.0092(19) 0.020(2) -0.003(2)
S1A 0.0150(19) 0.018(2) 0.027(2) -0.0020(16) 0.0045(16) 0.0030(16)
S2A 0.019(2) 0.023(2) 0.0176(19) 0.0056(16) 0.0016(16) 0.0014(16)
S3A 0.020(2) 0.025(2) 0.0172(18) 0.0001(16) 0.0027(15) -0.0017(17)
S4A 0.020(2) 0.025(2) 0.0212(19) -0.0093(16) 0.0015(16) -0.0026(17)
N1A 0.021(4) 0.019(4) 0.020(4) 0.005(3) 0.003(3) -0.001(3)
N2A 0.030(8) 0.035(8) 0.015(6) 0.004(6) 0.000(6) -0.008(6)
N3A 0.017(4) 0.016(4) 0.011(4) -0.002(3) 0.001(3) 0.004(3)
N4A 0.031(7) 0.032(8) 0.016(6) -0.004(6) 0.005(5) 0.010(7)
C1A 0.023(9) 0.034(10) 0.021(8) -0.001(7) 0.012(7) 0.000(7)
C2A 0.029(10) 0.039(11) 0.029(9) -0.007(8) -0.002(7) -0.006(8)
C3A 0.024(5) 0.024(5) 0.023(4) 0.001(3) 0.004(3) -0.005(3)
C4A 0.028(9) 0.026(9) 0.027(9) 0.012(7) -0.004(7) -0.008(8)
C5A 0.022(9) 0.052(12) 0.027(8) -0.006(8) -0.005(7) -0.012(8)
C6A 0.029(9) 0.032(10) 0.020(8) -0.010(7) 0.006(7) -0.005(8)
C7A 0.029(9) 0.035(10) 0.017(8) 0.005(7) -0.009(7) 0.014(8)
C8A 0.020(4) 0.023(5) 0.025(4) -0.002(3) 0.004(3) 0.001(3)
C9A 0.027(10) 0.037(10) 0.057(11) -0.011(9) 0.015(9) 0.016(8)
C10A 0.025(5) 0.027(5) 0.032(5) -0.001(3) 0.005(3) 0.003(3)
C11A 0.030(10) 0.036(10) 0.020(8) 0.015(7) -0.001(7) 0.000(8)
C12A 0.043(10) 0.023(9) 0.012(7) 0.004(6) 0.017(7) -0.006(8)
C13A 0.040(11) 0.039(11) 0.031(9) 0.015(8) -0.008(8) -0.004(8)
C14A 0.058(12) 0.040(11) 0.022(9) 0.015(8) 0.004(8) 0.020(9)
C15A 0.031(10) 0.034(11) 0.053(11) 0.005(9) 0.003(8) 0.022(9)
C16A 0.015(8) 0.038(10) 0.033(9) 0.009(8) 0.003(7) 0.016(8)
C17A 0.035(10) 0.023(9) 0.030(9) 0.013(7) 0.002(8) -0.004(8)
C18A 0.023(9) 0.060(13) 0.027(9) 0.008(8) 0.012(7) 0.006(9)
C19A 0.017(8) 0.042(11) 0.032(9) 0.001(8) 0.001(7) 0.000(8)
C20A 0.037(10) 0.059(13) 0.020(8) -0.002(8) 0.009(7) 0.012(9)
C21A 0.022(5) 0.026(5) 0.025(4) -0.003(3) 0.002(3) -0.001(3)
C22A 0.027(9) 0.017(9) 0.031(9) -0.009(7) -0.001(7) 0.001(7)
C23A 0.030(5) 0.026(5) 0.030(5) -0.003(3) 0.005(3) 0.002(3)
C24A 0.049(11) 0.032(11) 0.028(9) -0.007(7) -0.018(8) -0.014(9)
C25A 0.013(8) 0.017(8) 0.024(8) 0.003(6) 0.003(6) -0.009(6)
C26A 0.023(9) 0.024(9) 0.022(8) 0.000(7) 0.001(7) -0.006(7)
C27A 0.013(8) 0.029(9) 0.039(9) -0.003(8) 0.007(7) -0.003(7)
C28A 0.026(9) 0.058(12) 0.029(9) -0.005(8) 0.007(7) 0.009(9)
Cu1B 0.0149(9) 0.0148(10) 0.0187(9) 0.0033(7) -0.0007(7) -0.0007(8)
Cu2B 0.0142(9) 0.0102(9) 0.0231(9) 0.0016(8) 0.0033(7) 0.0009(8)
Cu3B 0.0161(9) 0.0136(9) 0.0247(9) 0.0004(8) 0.0023(7) 0.0009(8)
Cu4B 0.0173(9) 0.0168(10) 0.0263(10) -0.0003(8) 0.0014(8) 0.0009(8)
Cu5B 0.0172(9) 0.0182(10) 0.0240(9) -0.0007(8) 0.0015(7) 0.0009(8)
Cu6B 0.0265(10) 0.0185(10) 0.0252(10) 0.0028(8) -0.0025(8) -0.0028(9)
Cl1B 0.040(2) 0.021(2) 0.0206(19) -0.0030(16) 0.0020(17) -0.0049(18)
Cl2B 0.022(2) 0.030(2) 0.047(2) -0.0070(19) 0.0141(18) -0.0031(19)
Cl3B 0.016(2) 0.038(2) 0.039(2) -0.0020(19) 0.0027(17) -0.0070(18)
Cl4B 0.083(3) 0.032(3) 0.025(2) -0.0021(18) -0.010(2) -0.004(2)
S1B 0.0109(18) 0.018(2) 0.0195(18) 0.0014(16) 0.0003(14) 0.0026(16)
S2B 0.017(2) 0.015(2) 0.0235(19) 0.0055(16) 0.0013(16) 0.0012(16)
S3B 0.0120(19) 0.014(2) 0.0260(19) 0.0013(16) 0.0025(15) 0.0017(16)
S4B 0.0191(19) 0.0074(18) 0.0278(19) 0.0012(16) 0.0070(15) 0.0027(16)
N1B 0.019(4) 0.015(4) 0.016(4) 0.009(3) -0.003(3) -0.002(3)
N2B 0.020(7) 0.016(7) 0.019(6) 0.003(5) 0.000(5) 0.011(5)
N3B 0.017(4) 0.011(4) 0.017(4) 0.000(3) 0.001(3) -0.004(3)
N4B 0.034(8) 0.027(8) 0.023(7) -0.002(6) 0.004(6) 0.008(6)
C29B 0.025(5) 0.028(5) 0.030(5) 0.001(3) 0.002(3) -0.003(3)
C30B 0.023(9) 0.038(10) 0.017(8) 0.004(7) 0.002(7) 0.006(7)
C31B 0.026(9) 0.030(9) 0.018(8) -0.003(7) 0.001(7) -0.002(7)
C32B 0.021(4) 0.019(4) 0.017(4) 0.003(3) 0.002(3) -0.001(3)
C33B 0.020(4) 0.020(4) 0.021(4) 0.004(3) 0.005(3) 0.002(3)
C34B 0.022(5) 0.025(5) 0.028(5) 0.003(3) 0.005(3) 0.002(3)
C35B 0.013(8) 0.024(9) 0.034(9) 0.000(7) -0.006(7) -0.003(7)
C36B 0.017(4) 0.019(4) 0.019(4) -0.002(3) 0.002(3) 0.002(3)
C37B 0.025(5) 0.022(5) 0.029(5) -0.001(3) 0.003(3) 0.003(3)
C38B 0.014(8) 0.028(10) 0.031(9) 0.006(7) 0.003(7) 0.001(7)
C39B 0.021(4) 0.019(4) 0.014(4) 0.002(3) 0.001(3) -0.001(3)
C40B 0.032(9) 0.025(9) 0.014(8) -0.002(6) 0.007(7) -0.008(7)
C41B 0.015(4) 0.018(4) 0.020(4) 0.004(3) 0.003(3) -0.005(3)
C42B 0.035(9) 0.022(9) 0.021(8) 0.002(7) 0.008(7) -0.022(8)
C43B 0.025(5) 0.029(5) 0.028(5) -0.002(3) 0.009(3) 0.002(3)
C44B 0.031(9) 0.029(9) 0.029(8) -0.002(7) 0.020(7) -0.005(8)
C45B 0.044(11) 0.021(9) 0.025(8) -0.011(7) 0.010(7) -0.004(8)
C46B 0.023(5) 0.019(5) 0.023(4) 0.000(3) 0.002(3) 0.001(3)
C47B 0.018(4) 0.014(4) 0.016(4) 0.001(3) 0.004(3) 0.004(3)
C48B 0.023(4) 0.022(5) 0.025(4) -0.004(3) 0.004(3) 0.004(3)
C49B 0.014(8) 0.024(9) 0.030(9) -0.001(7) -0.004(7) 0.006(7)
C50B 0.008(7) 0.005(7) 0.025(8) 0.006(6) 0.003(6) 0.003(6)
C51B 0.026(9) 0.032(10) 0.026(9) 0.004(7) -0.002(7) 0.004(8)
C52B 0.011(7) 0.028(9) 0.021(8) 0.005(7) -0.003(6) 0.000(7)
C53B 0.017(4) 0.015(4) 0.019(4) 0.000(3) 0.002(3) 0.004(3)
C54B 0.039(10) 0.009(8) 0.027(8) 0.000(7) -0.001(7) -0.005(7)
C55B 0.034(10) 0.022(9) 0.045(10) 0.004(8) 0.022(8) 0.000(8)
C56B 0.011(8) 0.021(9) 0.039(9) 0.002(7) -0.005(7) -0.004(7)
N1S 0.44(5) 0.13(2) 0.19(2) 0.06(2) 0.27(3) 0.09(3)
C1S 0.151(10) 0.150(10) 0.150(10) 0.000(4) 0.023(4) -0.001(4)
C2S 0.148(9) 0.150(9) 0.149(9) -0.005(4) 0.024(4) -0.003(4)
O1S 0.558(11) 0.557(11) 0.558(12) 0.001(4) 0.084(4) 0.001(4)
C5S 0.34(4) 0.35(5) 0.14(2) 0.17(3) 0.19(3) 0.32(4)
C6S 0.797(12) 0.796(12) 0.797(12) 0.001(4) 0.121(4) 0.001(4)
C7S 0.091(7) 0.090(7) 0.089(8) -0.003(4) 0.009(4) 0.003(4)
C8S 0.53(7) 0.035(16) 0.049(15) 0.016(12) -0.14(3) -0.05(3)

loop_
_atom_type_symbol
_atom_type_description
_atom_type_scat_dispersion_real
_atom_type_scat_dispersion_imag
_atom_type_scat_source
C C 0.0033 0.0016 'International Tables Vol C Tables 4.2.6.8 and 6.1.1.4'
H H 0.0000 0.0000 'International Tables Vol C Tables 4.2.6.8 and 6.1.1.4'
N N 0.0061 0.0033 'International Tables Vol C Tables 4.2.6.8 and 6.1.1.4'
O O 0.0106 0.0060 'International Tables Vol C Tables 4.2.6.8 and 6.1.1.4'
S S 0.1246 0.1234 'International Tables Vol C Tables 4.2.6.8 and 6.1.1.4'
Cl Cl 0.1484 0.1585 'International Tables Vol C Tables 4.2.6.8 and 6.1.1.4'
Cu Cu 0.3201 1.2651 'International Tables Vol C Tables 4.2.6.8 and 6.1.1.4'

loop_
_geom_angle_atom_site_label_1
_geom_angle_atom_site_label_2
_geom_angle_atom_site_label_3
_geom_angle
_geom_angle_site_symmetry_1
_geom_angle_site_symmetry_3
_geom_angle_publ_flag
N1A Cu1A N2A 90.1(5) . . ?
N1A Cu1A S2A 176.9(3) . . ?
N2A Cu1A S2A 87.6(4) . . ?
N1A Cu1A S1A 86.8(3) . . ?
N2A Cu1A S1A 177.0(4) . . ?
S2A Cu1A S1A 95.39(14) . . ?
N3A Cu2A N4A 89.4(4) . . ?
N3A Cu2A S4A 176.9(3) . . ?
N4A Cu2A S4A 87.6(4) . . ?
N3A Cu2A S3A 87.6(3) . . ?
N4A Cu2A S3A 176.0(4) . . ?
S4A Cu2A S3A 95.48(14) . . ?
Cl1A Cu3A S3A 131.49(17) . . ?
Cl1A Cu3A S1A 121.28(16) . . ?
S3A Cu3A S1A 107.16(15) . . ?
Cl2A Cu4A S1A 126.49(18) . . ?
Cl2A Cu4A S4A 123.45(18) . . ?
S1A Cu4A S4A 110.05(15) . . ?
Cl3A Cu5A S3A 129.21(16) . . ?
Cl3A Cu5A S2A 123.82(15) . . ?
S3A Cu5A S2A 106.95(14) . . ?
Cl4A Cu6A S4A 122.97(18) . . ?
Cl4A Cu6A S2A 122.54(18) . . ?
S4A Cu6A S2A 104.86(16) . . ?
C8A S1A Cu4A 112.5(5) . . ?
C8A S1A Cu3A 114.4(5) . . ?
Cu4A S1A Cu3A 103.62(16) . . ?
C8A S1A Cu1A 99.0(5) . . ?
Cu4A S1A Cu1A 93.47(15) . . ?
Cu3A S1A Cu1A 131.94(17) . . ?
C12A S2A Cu5A 113.6(5) . . ?
C12A S2A Cu6A 111.2(5) . . ?
Cu5A S2A Cu6A 104.80(17) . . ?
C12A S2A Cu1A 96.8(5) . . ?
Cu5A S2A Cu1A 127.28(18) . . ?
Cu6A S2A Cu1A 102.38(17) . . ?
C26A S3A Cu3A 111.9(5) . . ?
C26A S3A Cu5A 113.7(4) . . ?
Cu3A S3A Cu5A 100.82(15) . . ?
C26A S3A Cu2A 97.8(4) . . ?
Cu3A S3A Cu2A 95.88(15) . . ?
Cu5A S3A Cu2A 134.96(19) . . ?
C22A S4A Cu4A 110.8(5) . . ?
C22A S4A Cu6A 114.6(5) . . ?
Cu4A S4A Cu6A 109.68(18) . . ?
C22A S4A Cu2A 97.6(5) . . ?
Cu4A S4A Cu2A 94.87(16) . . ?
Cu6A S4A Cu2A 127.21(18) . . ?
C7A N1A C1A 107.6(10) . . ?
C7A N1A C6A 110.1(11) . . ?
C1A N1A C6A 110.5(10) . . ?
C7A N1A Cu1A 112.4(8) . . ?
C1A N1A Cu1A 106.9(8) . . ?
C6A N1A Cu1A 109.3(8) . . ?
C4A N2A C3A 110.6(11) . . ?
C4A N2A C11A 110.7(10) . . ?
C3A N2A C11A 107.4(11) . . ?
C4A N2A Cu1A 111.4(9) . . ?
C3A N2A Cu1A 105.5(8) . . ?
C11A N2A Cu1A 111.1(8) . . ?
C18A N3A C25A 110.2(11) . . ?
C18A N3A C17A 111.3(11) . . ?
C25A N3A C17A 105.5(10) . . ?
C18A N3A Cu2A 110.5(9) . . ?
C25A N3A Cu2A 111.5(8) . . ?
C17A N3A Cu2A 107.6(9) . . ?
C20A N4A C15A 110.3(12) . . ?
C20A N4A C21A 113.8(12) . . ?
C15A N4A C21A 106.8(11) . . ?
C20A N4A Cu2A 109.6(9) . . ?
C15A N4A Cu2A 104.4(9) . . ?
C21A N4A Cu2A 111.5(8) . . ?
C2A C1A N1A 115.1(12) . . ?
C1A C2A C3A 116.5(13) . . ?
N2A C3A C2A 115.5(12) . . ?
N2A C4A C5A 113.6(11) . . ?
C6A C5A C4A 117.9(12) . . ?
C5A C6A N1A 114.2(12) . . ?
N1A C7A C8A 116.9(12) . . ?
C9A C8A C10A 110.7(13) . . ?
C9A C8A C7A 115.1(13) . . ?
C10A C8A C7A 108.1(12) . . ?
C9A C8A S1A 108.4(10) . . ?
C10A C8A S1A 110.4(10) . . ?
C7A C8A S1A 104.0(10) . . ?
C12A C11A N2A 114.4(13) . . ?
C11A C12A C13A 116.2(13) . . ?
C11A C12A C14A 108.6(13) . . ?
C13A C12A C14A 107.7(13) . . ?
C11A C12A S2A 106.1(10) . . ?
C13A C12A S2A 109.1(10) . . ?
C14A C12A S2A 109.0(9) . . ?
N4A C15A C16A 118.0(13) . . ?
C17A C16A C15A 113.3(13) . . ?
N3A C17A C16A 116.8(12) . . ?
N3A C18A C19A 114.3(13) . . ?
C18A C19A C20A 114.9(13) . . ?
N4A C20A C19A 115.0(12) . . ?
C22A C21A N4A 113.5(11) . . ?
C21A C22A C24A 108.0(12) . . ?
C21A C22A C23A 115.5(12) . . ?
C24A C22A C23A 109.0(12) . . ?
C21A C22A S4A 107.4(10) . . ?
C24A C22A S4A 109.3(10) . . ?
C23A C22A S4A 107.4(10) . . ?
N3A C25A C26A 118.4(11) . . ?
C27A C26A C25A 111.6(12) . . ?
C27A C26A C28A 111.9(12) . . ?
C25A C26A C28A 113.7(12) . . ?
C27A C26A S3A 108.4(10) . . ?
C25A C26A S3A 103.1(9) . . ?
C28A C26A S3A 107.5(10) . . ?
N1B Cu1B N2B 90.3(4) . . ?
N1B Cu1B S1B 88.4(3) . . ?
N2B Cu1B S1B 177.9(3) . . ?
N1B Cu1B S2B 176.8(3) . . ?
N2B Cu1B S2B 86.9(3) . . ?
S1B Cu1B S2B 94.30(13) . . ?
N3B Cu2B N4B 89.7(5) . . ?
N3B Cu2B S4B 176.7(3) . . ?
N4B Cu2B S4B 87.6(4) . . ?
N3B Cu2B S3B 88.1(3) . . ?
N4B Cu2B S3B 176.9(4) . . ?
S4B Cu2B S3B 94.38(14) . . ?
Cl1B Cu3B S3B 127.88(15) . . ?
Cl1B Cu3B S1B 121.41(15) . . ?
S3B Cu3B S1B 110.70(14) . . ?
Cl2B Cu4B S1B 132.03(15) . . ?
Cl2B Cu4B S4B 120.29(16) . . ?
S1B Cu4B S4B 107.57(15) . . ?
Cl3B Cu5B S3B 132.68(15) . . ?
Cl3B Cu5B S2B 119.43(15) . . ?
S3B Cu5B S2B 107.78(15) . . ?
Cl4B Cu6B S2B 125.06(16) . . ?
Cl4B Cu6B S4B 125.56(16) . . ?
S2B Cu6B S4B 109.26(14) . . ?
C36B S1B Cu4B 111.3(5) . . ?
C36B S1B Cu3B 116.2(4) . . ?
Cu4B S1B Cu3B 96.65(14) . . ?
C36B S1B Cu1B 98.5(4) . . ?
Cu4B S1B Cu1B 100.44(15) . . ?
Cu3B S1B Cu1B 132.03(16) . . ?
C40B S2B Cu6B 111.6(5) . . ?
C40B S2B Cu5B 114.3(5) . . ?
Cu6B S2B Cu5B 105.21(15) . . ?
C40B S2B Cu1B 98.1(5) . . ?
Cu6B S2B Cu1B 95.91(15) . . ?
Cu5B S2B Cu1B 130.06(17) . . ?
C50B S3B Cu5B 112.3(4) . . ?
C50B S3B Cu3B 116.3(4) . . ?
Cu5B S3B Cu3B 99.67(15) . . ?
C50B S3B Cu2B 97.5(4) . . ?
Cu5B S3B Cu2B 100.49(15) . . ?
Cu3B S3B Cu2B 129.54(17) . . ?
C54B S4B Cu6B 110.7(5) . . ?
C54B S4B Cu2B 98.0(5) . . ?
Cu6B S4B Cu2B 91.80(14) . . ?
C54B S4B Cu4B 114.2(5) . . ?
Cu6B S4B Cu4B 109.24(16) . . ?
Cu2B S4B Cu4B 130.33(17) . . ?
C29B N1B C34B 111.6(10) . . ?
C29B N1B C35B 104.1(10) . . ?
C34B N1B C35B 106.1(10) . . ?
C29B N1B Cu1B 109.9(9) . . ?
C34B N1B Cu1B 111.7(8) . . ?
C35B N1B Cu1B 113.1(8) . . ?
C39B N2B C31B 104.8(10) . . ?
C39B N2B C32B 113.4(10) . . ?
C31B N2B C32B 108.6(10) . . ?
C39B N2B Cu1B 112.5(8) . . ?
C31B N2B Cu1B 107.1(8) . . ?
C32B N2B Cu1B 110.1(7) . . ?
C43B N3B C48B 110.7(10) . . ?
C43B N3B C49B 106.5(10) . . ?
C48B N3B C49B 110.0(9) . . ?
C43B N3B Cu2B 107.4(8) . . ?
C48B N3B Cu2B 111.1(8) . . ?
C49B N3B Cu2B 111.0(8) . . ?
C53B N4B C46B 110.0(11) . . ?
C53B N4B C45B 108.6(10) . . ?
C46B N4B C45B 111.0(11) . . ?
C53B N4B Cu2B 112.4(9) . . ?
C46B N4B Cu2B 109.2(8) . . ?
C45B N4B Cu2B 105.7(9) . . ?
N1B C29B C30B 113.2(12) . . ?
C31B C30B C29B 117.5(12) . . ?
C30B C31B N2B 115.2(12) . . ?
N2B C32B C33B 113.4(10) . . ?
C34B C33B C32B 118.1(12) . . ?
C33B C34B N1B 112.1(11) . . ?
N1B C35B C36B 113.9(11) . . ?
C38B C36B C35B 107.7(11) . . ?
C38B C36B C37B 109.2(11) . . ?
C35B C36B C37B 113.0(11) . . ?
C38B C36B S1B 111.7(10) . . ?
C35B C36B S1B 105.2(9) . . ?
C37B C36B S1B 109.9(9) . . ?
N2B C39B C40B 114.3(10) . . ?
C41B C40B C42B 112.4(12) . . ?
C41B C40B C39B 118.7(12) . . ?
C42B C40B C39B 108.2(11) . . ?
C41B C40B S2B 107.0(9) . . ?
C42B C40B S2B 106.9(10) . . ?
C39B C40B S2B 102.5(9) . . ?
C44B C43B N3B 115.3(12) . . ?
C43B C44B C45B 116.2(13) . . ?
C44B C45B N4B 115.1(12) . . ?
C47B C46B N4B 113.8(11) . . ?
C48B C47B C46B 121.0(11) . . ?
C47B C48B N3B 110.9(11) . . ?
C50B C49B N3B 113.9(11) . . ?
C51B C50B C52B 109.2(11) . . ?
C51B C50B C49B 115.5(11) . . ?
C52B C50B C49B 109.5(11) . . ?
C51B C50B S3B 109.2(9) . . ?
C52B C50B S3B 109.0(9) . . ?
C49B C50B S3B 104.3(9) . . ?
C54B C53B N4B 117.2(11) . . ?
C53B C54B C56B 109.8(12) . . ?
C53B C54B C55B 115.8(13) . . ?
C56B C54B C55B 111.1(12) . . ?
C53B C54B S4B 104.4(10) . . ?
C56B C54B S4B 107.7(10) . . ?
C55B C54B S4B 107.4(10) . . ?
N1S C1S C2S 162(4) . . ?
C6S O1S C7S 145(4) . . ?
O1S C6S C5S 132(4) . . ?
O1S C7S C8S 119(2) . . ?

loop_
_geom_bond_atom_site_label_1
_geom_bond_atom_site_label_2
_geom_bond_distance
_geom_bond_site_symmetry_2
_geom_bond_publ_flag
Cu1A N1A 2.050(11) . ?
Cu1A N2A 2.062(12) . ?
Cu1A S2A 2.260(4) . ?
Cu1A S1A 2.265(4) . ?
Cu2A N3A 2.079(11) . ?
Cu2A N4A 2.082(11) . ?
Cu2A S4A 2.255(4) . ?
Cu2A S3A 2.271(4) . ?
Cu3A Cl1A 2.194(4) . ?
Cu3A S3A 2.224(4) . ?
Cu3A S1A 2.260(4) . ?
Cu4A Cl2A 2.189(5) . ?
Cu4A S1A 2.230(4) . ?
Cu4A S4A 2.242(4) . ?
Cu5A Cl3A 2.191(4) . ?
Cu5A S3A 2.224(4) . ?
Cu5A S2A 2.231(4) . ?
Cu6A Cl4A 2.213(5) . ?
Cu6A S4A 2.253(4) . ?
Cu6A S2A 2.260(4) . ?
S1A C8A 1.838(15) . ?
S2A C12A 1.846(13) . ?
S3A C26A 1.883(15) . ?
S4A C22A 1.829(14) . ?
N1A C7A 1.494(17) . ?
N1A C1A 1.508(17) . ?
N1A C6A 1.545(16) . ?
N2A C4A 1.478(17) . ?
N2A C3A 1.502(17) . ?
N2A C11A 1.538(19) . ?
N3A C18A 1.454(18) . ?
N3A C25A 1.463(16) . ?
N3A C17A 1.482(17) . ?
N4A C20A 1.467(18) . ?
N4A C15A 1.471(19) . ?
N4A C21A 1.525(18) . ?
C1A C2A 1.454(19) . ?
C2A C3A 1.51(2) . ?
C4A C5A 1.55(2) . ?
C5A C6A 1.499(19) . ?
C7A C8A 1.51(2) . ?
C8A C9A 1.46(2) . ?
C8A C10A 1.458(19) . ?
C11A C12A 1.46(2) . ?
C12A C13A 1.51(2) . ?
C12A C14A 1.55(2) . ?
C15A C16A 1.56(2) . ?
C16A C17A 1.49(2) . ?
C18A C19A 1.53(2) . ?
C19A C20A 1.558(19) . ?
C21A C22A 1.487(19) . ?
C22A C24A 1.50(2) . ?
C22A C23A 1.54(2) . ?
C25A C26A 1.524(18) . ?
C26A C27A 1.496(19) . ?
C26A C28A 1.55(2) . ?
Cu1B N1B 2.013(11) . ?
Cu1B N2B 2.068(10) . ?
Cu1B S1B 2.263(4) . ?
Cu1B S2B 2.263(4) . ?
Cu2B N3B 2.053(11) . ?
Cu2B N4B 2.065(12) . ?
Cu2B S4B 2.240(4) . ?
Cu2B S3B 2.269(4) . ?
Cu3B Cl1B 2.189(4) . ?
Cu3B S3B 2.230(4) . ?
Cu3B S1B 2.245(4) . ?
Cu4B Cl2B 2.187(4) . ?
Cu4B S1B 2.223(4) . ?
Cu4B S4B 2.250(4) . ?
Cu5B Cl3B 2.183(4) . ?
Cu5B S3B 2.217(4) . ?
Cu5B S2B 2.256(4) . ?
Cu6B Cl4B 2.187(4) . ?
Cu6B S2B 2.222(4) . ?
Cu6B S4B 2.236(4) . ?
S1B C36B 1.827(14) . ?
S2B C40B 1.874(14) . ?
S3B C50B 1.841(13) . ?
S4B C54B 1.893(14) . ?
N1B C29B 1.461(17) . ?
N1B C34B 1.521(17) . ?
N1B C35B 1.547(16) . ?
N2B C39B 1.487(16) . ?
N2B C31B 1.505(17) . ?
N2B C32B 1.516(16) . ?
N3B C43B 1.484(16) . ?
N3B C48B 1.548(17) . ?
N3B C49B 1.559(17) . ?
N4B C53B 1.487(18) . ?
N4B C46B 1.521(17) . ?
N4B C45B 1.525(18) . ?
C29B C30B 1.558(18) . ?
C30B C31B 1.489(19) . ?
C32B C33B 1.580(18) . ?
C33B C34B 1.522(19) . ?
C35B C36B 1.553(18) . ?
C36B C38B 1.485(18) . ?
C36B C37B 1.564(19) . ?
C39B C40B 1.536(19) . ?
C40B C41B 1.502(18) . ?
C40B C42B 1.49(2) . ?
C43B C44B 1.47(2) . ?
C44B C45B 1.49(2) . ?
C46B C47B 1.514(18) . ?
C47B C48B 1.497(19) . ?
C49B C50B 1.524(19) . ?
C50B C51B 1.519(18) . ?
C50B C52B 1.521(19) . ?
C53B C54B 1.48(2) . ?
C54B C56B 1.493(19) . ?
C54B C55B 1.519(19) . ?
N1S C1S 1.12(2) . ?
C1S C2S 1.45(2) . ?
O1S C6S 1.40(2) . ?
O1S C7S 1.407(18) . ?
C5S C6S 1.49(2) . ?
C7S C8S 1.523(19) . ?
